data_2204190
loop_
_publ_author_name
'Satish Kumar, N.'
'Vittal, Jagadese J.'
'Kumara Swamy, K. C.'

_publ_section_title
;
 A hexacoordinated aluminium complex with a new type of seven-membered
 chelate ring involving a cyclic phosphate ester
;
_journal_issue 9
_journal_name_full 'Acta Crystallographica Section E'
_journal_page_first m1321
_journal_page_last m1323
_journal_paper_doi 10.1107/S1600536804019592
_journal_volume 60
_journal_year 2004
_chemical_formula_iupac '[Al (C29 H30 Cl4 O5 P)3] , 0.25C6 H6'
_chemical_formula_moiety 'C87 H90 Al Cl12 O15 P3 , 0.25C6 H6'
_chemical_formula_sum 'C88.5 H91.5 Al Cl12 O15 P3'
_chemical_formula_weight 1940.41
_chemical_name_systematic
;
[tris(2,3,4,5-tetrachloro-6-(4,8-di-tert-butyl-2,10-
dimethyl-6-oxo-12H-5,7-dioxa-6\l^5^-phosphadibenzo[a,d]cycloocten-6-
yloxy)phenoxido]aluminium benzene 0.25-solvate
;
_space_group_IT_number 148
_symmetry_cell_setting trigonal
_symmetry_space_group_name_Hall '-R 3'
_symmetry_space_group_name_H-M 'R -3 :H'
_atom_sites_solution_hydrogens geom
_atom_sites_solution_primary direct
_atom_sites_solution_secondary difmap
_cell_angle_alpha 90.00
_cell_angle_beta 90.00
_cell_angle_gamma 120.00
_cell_formula_units_Z 6
_cell_length_a 22.4062(7)
_cell_length_b 22.4062(7)
_cell_length_c 33.854(2)
_cell_measurement_reflns_used 8257
_cell_measurement_temperature 298(2)
_cell_measurement_theta_max 20.4
_cell_measurement_theta_min 2.65
_cell_volume 14719.0(11)
_computing_cell_refinement 'SAINT (Bruker, 2000)'
_computing_data_collection 'SMART (Bruker, 2000)'
_computing_data_reduction SAINT
_computing_molecular_graphics 'ORTEX-6a (McArdle, 1995)'
_computing_publication_material SHELXL97
_computing_structure_refinement 'SHELXL97 (Sheldrick, 1997)'
_computing_structure_solution 'SHELXS97 (Sheldrick, 1997)'
_diffrn_ambient_temperature 298(2)
_diffrn_measured_fraction_theta_full 0.999
_diffrn_measured_fraction_theta_max 0.333
_diffrn_measurement_device_type 'Siemens SMART CCD area-detector'
_diffrn_measurement_method \w
_diffrn_radiation_monochromator graphite
_diffrn_radiation_source 'fine-focus sealed tube'
_diffrn_radiation_type MoK\a
_diffrn_radiation_wavelength 0.71073
_diffrn_reflns_av_R_equivalents 0.0307
_diffrn_reflns_av_sigmaI/netI 0.0226
_diffrn_reflns_limit_h_max 26
_diffrn_reflns_limit_h_min -26
_diffrn_reflns_limit_k_max 26
_diffrn_reflns_limit_k_min -26
_diffrn_reflns_limit_l_max 40
_diffrn_reflns_limit_l_min -26
_diffrn_reflns_number 28911
_diffrn_reflns_theta_full 25.00
_diffrn_reflns_theta_max 25.00
_diffrn_reflns_theta_min 1.60
_diffrn_standards_decay_% 0
_diffrn_standards_interval_count 0
_diffrn_standards_interval_time 0
_diffrn_standards_number 0
_exptl_absorpt_coefficient_mu 0.455
_exptl_absorpt_correction_T_max 0.8313
_exptl_absorpt_correction_T_min 0.6325
_exptl_absorpt_correction_type empirical
_exptl_absorpt_process_details '(SADABS; Sheldrick, 1996)'
_exptl_crystal_colour colourless
_exptl_crystal_density_diffrn 1.313
_exptl_crystal_density_meas ?
_exptl_crystal_density_method .
_exptl_crystal_description cube
_exptl_crystal_F_000 6027
_exptl_crystal_size_max 0.55
_exptl_crystal_size_mid 0.50
_exptl_crystal_size_min 0.50
_refine_diff_density_max 0.612
_refine_diff_density_min -0.300
_refine_ls_extinction_method none
_refine_ls_goodness_of_fit_ref 1.072
_refine_ls_hydrogen_treatment constr
_refine_ls_matrix_type full
_refine_ls_number_parameters 365
_refine_ls_number_reflns 5770
_refine_ls_number_restraints 2
_refine_ls_restrained_S_all 1.072
_refine_ls_R_factor_all 0.0581
_refine_ls_R_factor_gt 0.0457
_refine_ls_shift/su_max 0.000
_refine_ls_shift/su_mean 0.000
_refine_ls_structure_factor_coef Fsqd
_refine_ls_weighting_details 'calc w = 1/[\s^2^(Fo^2^)+(0.09P)^2^+7.037P] where P=(Fo^2^+2Fc^2^)/3'
_refine_ls_weighting_scheme calc
_refine_ls_wR_factor_gt 0.1349
_refine_ls_wR_factor_ref 0.1423
_reflns_number_gt 4591
_reflns_number_total 5770
_reflns_threshold_expression I>2\s(I)
_cod_data_source_file hg6086.cif
_cod_data_source_block II
_cod_original_cell_volume 14718.8(12)
_cod_original_sg_symbol_H-M R-3
_cod_original_formula_sum 'C88.5 H91.5 Al1 Cl12 O15 P3'
_cod_database_code 2204190
_cod_database_fobs_code 2204190

loop_
_symmetry_equiv_pos_as_xyz
'x, y, z'
'-y, x-y, z'
'-x+y, -x, z'
'x+2/3, y+1/3, z+1/3'
'-y+2/3, x-y+1/3, z+1/3'
'-x+y+2/3, -x+1/3, z+1/3'
'x+1/3, y+2/3, z+2/3'
'-y+1/3, x-y+2/3, z+2/3'
'-x+y+1/3, -x+2/3, z+2/3'
'-x, -y, -z'
'y, -x+y, -z'
'x-y, x, -z'
'-x+2/3, -y+1/3, -z+1/3'
'y+2/3, -x+y+1/3, -z+1/3'
'x-y+2/3, x+1/3, -z+1/3'
'-x+1/3, -y+2/3, -z+2/3'
'y+1/3, -x+y+2/3, -z+2/3'
'x-y+1/3, x+2/3, -z+2/3'

loop_
_atom_site_label
_atom_site_fract_x
_atom_site_fract_y
_atom_site_fract_z
_atom_site_U_iso_or_equiv
_atom_site_adp_type
_atom_site_calc_flag
_atom_site_refinement_flags
_atom_site_occupancy
_atom_site_type_symbol
Al1 0.6667 0.3333 0.02082(3) 0.0274(2) Uani d S 1 Al
Cl1 0.58283(4) 0.19848(5) -0.08099(2) 0.0735(3) Uani d . 1 Cl
Cl2 0.47533(6) 0.19316(7) -0.14047(3) 0.1003(4) Uani d . 1 Cl
Cl3 0.38766(5) 0.26220(5) -0.11918(3) 0.0815(3) Uani d . 1 Cl
Cl4 0.40678(4) 0.33054(4) -0.03574(2) 0.0599(2) Uani d . 1 Cl
P1 0.52966(3) 0.30862(3) 0.053209(17) 0.03336(17) Uani d . 1 P
O1 0.48796(8) 0.22857(8) 0.05706(5) 0.0447(4) Uani d . 1 O
O2 0.49675(8) 0.33638(9) 0.08292(5) 0.0407(4) Uani d . 1 O
O3 0.50720(8) 0.32560(8) 0.01313(5) 0.0387(4) Uani d . 1 O
O4 0.58999(7) 0.26903(8) -0.00650(4) 0.0346(4) Uani d . 1 O
O5 0.60504(7) 0.34225(8) 0.05772(4) 0.0333(4) Uani d . 1 O
C1 0.44366(14) 0.18954(13) 0.08864(9) 0.0518(7) Uani d . 1 C
C2 0.37717(15) 0.13459(14) 0.07889(11) 0.0666(9) Uani d . 1 C
C3 0.34052(18) 0.09436(18) 0.11106(14) 0.0844(12) Uani d . 1 C
H3 0.2968 0.0570 0.1063 0.101 Uiso calc R 1 H
C4 0.3639(2) 0.1055(2) 0.14921(15) 0.0879(13) Uani d . 1 C
C5 0.42776(19) 0.16154(19) 0.15693(11) 0.0761(10) Uani d . 1 C
H5 0.4436 0.1711 0.1828 0.091 Uiso calc R 1 H
C6 0.46924(15) 0.20426(15) 0.12658(10) 0.0574(8) Uani d . 1 C
C7 0.53892(15) 0.26440(16) 0.13705(9) 0.0587(8) Uani d . 1 C
H7A 0.5571 0.2514 0.1594 0.070 Uiso calc R 1 H
H7B 0.5699 0.2734 0.1150 0.070 Uiso calc R 1 H
C8 0.53922(14) 0.32994(16) 0.14715(8) 0.0528(7) Uani d . 1 C
C9 0.52281(12) 0.36663(14) 0.12027(7) 0.0431(6) Uani d . 1 C
C10 0.52512(14) 0.42884(14) 0.12798(8) 0.0493(6) Uani d . 1 C
C11 0.54368(17) 0.45292(18) 0.16662(9) 0.0684(9) Uani d . 1 C
H11 0.5463 0.4944 0.1735 0.082 Uiso calc R 1 H
C12 0.55829(19) 0.4181(2) 0.19509(9) 0.0755(10) Uani d . 1 C
C13 0.55689(17) 0.3578(2) 0.18522(9) 0.0703(9) Uani d . 1 C
H13 0.5680 0.3351 0.2043 0.084 Uiso calc R 1 H
C14 0.3209(3) 0.0579(3) 0.18231(16) 0.130(2) Uani d . 1 C
H14A 0.3104 0.0832 0.2012 0.195 Uiso calc R 1 H
H14B 0.3462 0.0391 0.1950 0.195 Uiso calc R 1 H
H14C 0.2788 0.0210 0.1717 0.195 Uiso calc R 1 H
C15 0.5777(3) 0.4478(3) 0.23708(11) 0.1252(19) Uani d . 1 C
H15A 0.5477 0.4647 0.2452 0.188 Uiso calc R 1 H
H15B 0.6245 0.4849 0.2373 0.188 Uiso calc R 1 H
H15C 0.5728 0.4123 0.2549 0.188 Uiso calc R 1 H
C16 0.34609(16) 0.12223(16) 0.03721(13) 0.0734(10) Uani d . 1 C
C17 0.33743(18) 0.18299(18) 0.02580(13) 0.0888(12) Uani d . 1 C
H17A 0.3813 0.2247 0.0272 0.133 Uiso calc R 1 H
H17B 0.3058 0.1860 0.0437 0.133 Uiso calc R 1 H
H17C 0.3198 0.1767 -0.0006 0.133 Uiso calc R 1 H
C18 0.38978(19) 0.11096(17) 0.00687(12) 0.0813(11) Uani d . 1 C
H18A 0.3701 0.1063 -0.0189 0.122 Uiso calc R 1 H
H18B 0.3909 0.0698 0.0133 0.122 Uiso calc R 1 H
H18C 0.4358 0.1497 0.0071 0.122 Uiso calc R 1 H
C19 0.27360(18) 0.05800(19) 0.03606(16) 0.1098(16) Uani d . 1 C
H19A 0.2557 0.0512 0.0097 0.165 Uiso calc R 1 H
H19B 0.2437 0.0644 0.0537 0.165 Uiso calc R 1 H
H19C 0.2763 0.0183 0.0441 0.165 Uiso calc R 1 H
C20 0.50849(15) 0.46843(14) 0.09732(8) 0.0520(7) Uani d . 1 C
C21 0.43355(17) 0.42648(18) 0.08421(12) 0.0766(10) Uani d . 1 C
H21A 0.4243 0.3821 0.0751 0.115 Uiso calc R 1 H
H21B 0.4253 0.4501 0.0632 0.115 Uiso calc R 1 H
H21C 0.4039 0.4208 0.1061 0.115 Uiso calc R 1 H
C22 0.5188(2) 0.53596(19) 0.11392(11) 0.0874(12) Uani d . 1 C
H22A 0.4874 0.5266 0.1354 0.131 Uiso calc R 1 H
H22B 0.5103 0.5606 0.0936 0.131 Uiso calc R 1 H
H22C 0.5653 0.5633 0.1232 0.131 Uiso calc R 1 H
C23 0.55677(18) 0.48616(16) 0.06171(9) 0.0653(8) Uani d . 1 C
H23A 0.6038 0.5118 0.0705 0.098 Uiso calc R 1 H
H23B 0.5480 0.5134 0.0433 0.098 Uiso calc R 1 H
H23C 0.5488 0.4444 0.0491 0.098 Uiso calc R 1 H
C24 0.50208(11) 0.29390(11) -0.02323(7) 0.0360(5) Uani d . 1 C
C25 0.54506(11) 0.26732(11) -0.03194(7) 0.0338(5) Uani d . 1 C
C26 0.53388(13) 0.23530(13) -0.06877(8) 0.0448(6) Uani d . 1 C
C27 0.48599(15) 0.23320(15) -0.09556(8) 0.0547(7) Uani d . 1 C
C28 0.44644(14) 0.26289(15) -0.08604(8) 0.0518(7) Uani d . 1 C
C29 0.45466(12) 0.29305(13) -0.04938(8) 0.0430(6) Uani d . 1 C
C1S 0.6218(15) 0.3535(19) 0.3346(7) 0.215(8) Uiso d PD 0.50 C
H1S 0.5898 0.3678 0.3384 0.258 Uiso calc PR 0.50 H

loop_
_atom_site_aniso_label
_atom_site_aniso_U_11
_atom_site_aniso_U_22
_atom_site_aniso_U_33
_atom_site_aniso_U_12
_atom_site_aniso_U_13
_atom_site_aniso_U_23
Al1 0.0262(3) 0.0262(3) 0.0297(6) 0.01308(17) 0.000 0.000
Cl1 0.0764(5) 0.1012(7) 0.0717(5) 0.0659(5) -0.0310(4) -0.0463(5)
Cl2 0.1177(8) 0.1487(10) 0.0720(6) 0.0947(8) -0.0561(6) -0.0626(6)
Cl3 0.0811(6) 0.1019(7) 0.0794(6) 0.0593(5) -0.0460(5) -0.0241(5)
Cl4 0.0568(4) 0.0676(5) 0.0740(5) 0.0450(4) -0.0078(3) 0.0017(4)
P1 0.0309(3) 0.0329(3) 0.0388(3) 0.0179(3) 0.0061(2) 0.0047(2)
O1 0.0391(9) 0.0345(9) 0.0585(11) 0.0170(8) 0.0130(8) 0.0092(8)
O2 0.0390(9) 0.0464(10) 0.0425(9) 0.0258(8) 0.0085(7) 0.0047(7)
O3 0.0426(9) 0.0408(9) 0.0408(9) 0.0269(8) -0.0014(7) -0.0009(7)
O4 0.0314(8) 0.0326(8) 0.0396(9) 0.0157(7) -0.0078(7) -0.0046(6)
O5 0.0325(8) 0.0358(8) 0.0329(8) 0.0180(7) 0.0045(6) 0.0004(6)
C1 0.0442(15) 0.0407(14) 0.077(2) 0.0258(12) 0.0236(14) 0.0244(13)
C2 0.0419(15) 0.0378(15) 0.121(3) 0.0209(13) 0.0270(17) 0.0277(16)
C3 0.0529(19) 0.057(2) 0.143(4) 0.0277(16) 0.038(2) 0.045(2)
C4 0.072(2) 0.073(2) 0.129(4) 0.044(2) 0.056(2) 0.058(2)
C5 0.081(2) 0.081(2) 0.084(2) 0.054(2) 0.0389(19) 0.0428(19)
C6 0.0550(17) 0.0533(17) 0.074(2) 0.0344(15) 0.0248(15) 0.0276(15)
C7 0.0621(18) 0.079(2) 0.0517(16) 0.0474(17) 0.0153(13) 0.0283(15)
C8 0.0480(15) 0.0696(19) 0.0441(15) 0.0319(14) 0.0157(12) 0.0145(13)
C9 0.0393(13) 0.0555(16) 0.0359(13) 0.0247(12) 0.0120(10) 0.0058(11)
C10 0.0444(15) 0.0559(16) 0.0473(15) 0.0249(13) 0.0164(12) 0.0019(12)
C11 0.068(2) 0.072(2) 0.0573(19) 0.0289(17) 0.0156(15) -0.0115(16)
C12 0.073(2) 0.106(3) 0.0447(18) 0.043(2) 0.0043(15) -0.0080(18)
C13 0.066(2) 0.102(3) 0.0433(16) 0.042(2) 0.0081(14) 0.0127(17)
C14 0.114(4) 0.117(4) 0.164(5) 0.062(3) 0.089(3) 0.095(4)
C15 0.150(5) 0.160(5) 0.054(2) 0.069(4) -0.011(2) -0.025(3)
C16 0.0413(16) 0.0452(17) 0.124(3) 0.0147(14) -0.0069(18) 0.0115(18)
C17 0.0540(19) 0.057(2) 0.148(4) 0.0222(17) -0.009(2) 0.021(2)
C18 0.067(2) 0.0508(19) 0.108(3) 0.0157(17) -0.014(2) 0.0024(19)
C19 0.052(2) 0.058(2) 0.194(5) 0.0083(18) 0.000(3) 0.020(3)
C20 0.0567(16) 0.0462(15) 0.0581(17) 0.0295(13) 0.0192(13) 0.0040(12)
C21 0.062(2) 0.073(2) 0.106(3) 0.0417(18) 0.0079(19) 0.022(2)
C22 0.131(3) 0.065(2) 0.082(2) 0.061(2) 0.028(2) 0.0007(18)
C23 0.080(2) 0.0604(18) 0.0627(18) 0.0409(17) 0.0254(16) 0.0145(15)
C24 0.0339(12) 0.0300(11) 0.0410(13) 0.0137(10) -0.0024(10) -0.0008(10)
C25 0.0281(11) 0.0294(11) 0.0394(13) 0.0109(9) -0.0043(9) -0.0017(9)
C26 0.0409(13) 0.0455(14) 0.0508(15) 0.0238(12) -0.0096(11) -0.0103(11)
C27 0.0538(16) 0.0631(18) 0.0494(16) 0.0309(14) -0.0206(13) -0.0187(13)
C28 0.0458(15) 0.0557(16) 0.0555(16) 0.0266(13) -0.0204(12) -0.0085(13)
C29 0.0344(13) 0.0391(13) 0.0565(15) 0.0191(11) -0.0055(11) 0.0012(11)

loop_
_atom_type_symbol
_atom_type_description
_atom_type_scat_dispersion_real
_atom_type_scat_dispersion_imag
_atom_type_scat_source
C C 0.0033 0.0016 'International Tables Vol C Tables 4.2.6.8 and 6.1.1.4'
H H 0.0000 0.0000 'International Tables Vol C Tables 4.2.6.8 and 6.1.1.4'
O O 0.0106 0.0060 'International Tables Vol C Tables 4.2.6.8 and 6.1.1.4'
P P 0.1023 0.0942 'International Tables Vol C Tables 4.2.6.8 and 6.1.1.4'
Cl Cl 0.1484 0.1585 'International Tables Vol C Tables 4.2.6.8 and 6.1.1.4'
Al Al 0.0645 0.0514 'International Tables Vol C Tables 4.2.6.8 and 6.1.1.4'

loop_
_geom_angle_atom_site_label_1
_geom_angle_atom_site_label_2
_geom_angle_atom_site_label_3
_geom_angle_site_symmetry_1
_geom_angle_site_symmetry_3
_geom_angle
_geom_angle_publ_flag
O4 Al1 O4 2_655 . 97.09(7) y
O4 Al1 O4 2_655 3_665 97.09(7) ?
O4 Al1 O4 . 3_665 97.09(7) ?
O4 Al1 O5 2_655 2_655 88.31(6) ?
O4 Al1 O5 . 2_655 90.58(6) y
O4 Al1 O5 3_665 2_655 169.98(8) ?
O4 Al1 O5 2_655 3_665 90.58(6) ?
O4 Al1 O5 . 3_665 169.98(8) ?
O4 Al1 O5 3_665 3_665 88.31(6) ?
O5 Al1 O5 2_655 3_665 83.18(7) ?
O4 Al1 O5 2_655 . 169.98(8) y
O4 Al1 O5 . . 88.31(6) y
O4 Al1 O5 3_665 . 90.58(6) ?
O5 Al1 O5 2_655 . 83.18(7) y
O5 Al1 O5 3_665 . 83.18(7) ?
O5 P1 O2 . . 112.42(9) y
O5 P1 O3 . . 113.13(9) y
O2 P1 O3 . . 100.98(9) y
O5 P1 O1 . . 116.99(9) y
O2 P1 O1 . . 106.01(9) y
O3 P1 O1 . . 105.83(9) y
C1 O1 P1 . . 127.04(17) ?
C9 O2 P1 . . 127.37(15) y
C24 O3 P1 . . 126.68(14) ?
C25 O4 Al1 . . 138.90(14) y
P1 O5 Al1 . . 124.90(9) y
C6 C1 C2 . . 123.8(3) ?
C6 C1 O1 . . 118.3(2) ?
C2 C1 O1 . . 117.8(3) ?
C3 C2 C1 . . 113.9(4) ?
C3 C2 C16 . . 122.3(3) ?
C1 C2 C16 . . 123.7(3) ?
C4 C3 C2 . . 124.9(4) ?
C4 C3 H3 . . 117.5 ?
C2 C3 H3 . . 117.5 ?
C3 C4 C5 . . 118.3(3) ?
C3 C4 C14 . . 121.3(4) ?
C5 C4 C14 . . 120.4(5) ?
C4 C5 C6 . . 121.2(4) ?
C4 C5 H5 . . 119.4 ?
C6 C5 H5 . . 119.4 ?
C1 C6 C5 . . 117.9(3) ?
C1 C6 C7 . . 123.6(2) ?
C5 C6 C7 . . 118.5(3) ?
C8 C7 C6 . . 115.0(2) ?
C8 C7 H7A . . 108.5 ?
C6 C7 H7A . . 108.5 ?
C8 C7 H7B . . 108.5 ?
C6 C7 H7B . . 108.5 ?
H7A C7 H7B . . 107.5 ?
C9 C8 C13 . . 115.9(3) ?
C9 C8 C7 . . 123.6(3) ?
C13 C8 C7 . . 120.5(3) ?
C10 C9 C8 . . 125.4(3) ?
C10 C9 O2 . . 116.5(2) ?
C8 C9 O2 . . 117.9(2) ?
C9 C10 C11 . . 114.6(3) ?
C9 C10 C20 . . 123.8(2) ?
C11 C10 C20 . . 121.6(3) ?
C12 C11 C10 . . 123.0(3) ?
C12 C11 H11 . . 118.5 ?
C10 C11 H11 . . 118.5 ?
C13 C12 C11 . . 119.4(3) ?
C13 C12 C15 . . 120.8(4) ?
C11 C12 C15 . . 119.8(4) ?
C12 C13 C8 . . 121.6(3) ?
C12 C13 H13 . . 119.2 ?
C8 C13 H13 . . 119.2 ?
C4 C14 H14A . . 109.5 ?
C4 C14 H14B . . 109.5 ?
H14A C14 H14B . . 109.5 ?
C4 C14 H14C . . 109.5 ?
H14A C14 H14C . . 109.5 ?
H14B C14 H14C . . 109.5 ?
C12 C15 H15A . . 109.5 ?
C12 C15 H15B . . 109.5 ?
H15A C15 H15B . . 109.5 ?
C12 C15 H15C . . 109.5 ?
H15A C15 H15C . . 109.5 ?
H15B C15 H15C . . 109.5 ?
C17 C16 C18 . . 111.0(3) ?
C17 C16 C2 . . 108.8(3) ?
C18 C16 C2 . . 112.2(3) ?
C17 C16 C19 . . 106.5(3) ?
C18 C16 C19 . . 107.0(3) ?
C2 C16 C19 . . 111.3(3) ?
C16 C17 H17A . . 109.5 ?
C16 C17 H17B . . 109.5 ?
H17A C17 H17B . . 109.5 ?
C16 C17 H17C . . 109.5 ?
H17A C17 H17C . . 109.5 ?
H17B C17 H17C . . 109.5 ?
C16 C18 H18A . . 109.5 ?
C16 C18 H18B . . 109.5 ?
H18A C18 H18B . . 109.5 ?
C16 C18 H18C . . 109.5 ?
H18A C18 H18C . . 109.5 ?
H18B C18 H18C . . 109.5 ?
C16 C19 H19A . . 109.5 ?
C16 C19 H19B . . 109.5 ?
H19A C19 H19B . . 109.5 ?
C16 C19 H19C . . 109.5 ?
H19A C19 H19C . . 109.5 ?
H19B C19 H19C . . 109.5 ?
C22 C20 C21 . . 107.1(3) ?
C22 C20 C10 . . 111.5(3) ?
C21 C20 C10 . . 110.7(2) ?
C22 C20 C23 . . 107.2(3) ?
C21 C20 C23 . . 110.4(3) ?
C10 C20 C23 . . 109.8(2) ?
C20 C21 H21A . . 109.5 ?
C20 C21 H21B . . 109.5 ?
H21A C21 H21B . . 109.5 ?
C20 C21 H21C . . 109.5 ?
H21A C21 H21C . . 109.5 ?
H21B C21 H21C . . 109.5 ?
C20 C22 H22A . . 109.5 ?
C20 C22 H22B . . 109.5 ?
H22A C22 H22B . . 109.5 ?
C20 C22 H22C . . 109.5 ?
H22A C22 H22C . . 109.5 ?
H22B C22 H22C . . 109.5 ?
C20 C23 H23A . . 109.5 ?
C20 C23 H23B . . 109.5 ?
H23A C23 H23B . . 109.5 ?
C20 C23 H23C . . 109.5 ?
H23A C23 H23C . . 109.5 ?
H23B C23 H23C . . 109.5 ?
C29 C24 C25 . . 123.5(2) ?
C29 C24 O3 . . 116.1(2) ?
C25 C24 O3 . . 120.33(19) ?
O4 C25 C24 . . 122.2(2) ?
O4 C25 C26 . . 122.6(2) ?
C24 C25 C26 . . 115.0(2) ?
C27 C26 C25 . . 122.5(2) ?
C27 C26 Cl1 . . 119.6(2) ?
C25 C26 Cl1 . . 117.87(18) ?
C28 C27 C26 . . 120.1(2) ?
C28 C27 Cl2 . . 120.0(2) ?
C26 C27 Cl2 . . 119.9(2) ?
C29 C28 C27 . . 118.9(2) ?
C29 C28 Cl3 . . 120.2(2) ?
C27 C28 Cl3 . . 120.9(2) ?
C24 C29 C28 . . 119.9(2) ?
C24 C29 Cl4 . . 119.0(2) ?
C28 C29 Cl4 . . 121.06(19) ?
C1S C1S C1S 17 18_545 119.5(5) ?
C1S C1S H1S 17 . 120.2 ?
C1S C1S H1S 18_545 . 120.2 ?

loop_
_geom_bond_atom_site_label_1
_geom_bond_atom_site_label_2
_geom_bond_site_symmetry_2
_geom_bond_distance
_geom_bond_publ_flag
Al1 O4 2_655 1.8461(15) ?
Al1 O4 . 1.8461(15) y
Al1 O4 3_665 1.8461(15) ?
Al1 O5 2_655 1.9448(15) ?
Al1 O5 3_665 1.9448(16) ?
Al1 O5 . 1.9448(15) y
Cl1 C26 . 1.720(3) ?
Cl2 C27 . 1.720(3) ?
Cl3 C28 . 1.724(3) ?
Cl4 C29 . 1.724(2) ?
P1 O5 . 1.4736(16) y
P1 O2 . 1.5494(16) y
P1 O3 . 1.5588(16) y
P1 O1 . 1.5594(17) y
O1 C1 . 1.423(3) ?
O2 C9 . 1.415(3) ?
O3 C24 . 1.397(3) ?
O4 C25 . 1.311(3) ?
C1 C6 . 1.377(4) ?
C1 C2 . 1.418(4) ?
C2 C3 . 1.390(5) ?
C2 C16 . 1.536(5) ?
C3 C4 . 1.369(6) ?
C3 H3 . 0.9300 ?
C4 C5 . 1.377(6) ?
C4 C14 . 1.515(5) ?
C5 C6 . 1.395(4) ?
C5 H5 . 0.9300 ?
C6 C7 . 1.509(4) ?
C7 C8 . 1.504(4) ?
C7 H7A . 0.9700 ?
C7 H7B . 0.9700 ?
C8 C9 . 1.393(4) ?
C8 C13 . 1.400(4) ?
C9 C10 . 1.393(4) ?
C10 C11 . 1.397(4) ?
C10 C20 . 1.528(4) ?
C11 C12 . 1.378(5) ?
C11 H11 . 0.9300 ?
C12 C13 . 1.376(5) ?
C12 C15 . 1.537(5) ?
C13 H13 . 0.9300 ?
C14 H14A . 0.9600 ?
C14 H14B . 0.9600 ?
C14 H14C . 0.9600 ?
C15 H15A . 0.9600 ?
C15 H15B . 0.9600 ?
C15 H15C . 0.9600 ?
C16 C17 . 1.518(5) ?
C16 C18 . 1.524(5) ?
C16 C19 . 1.540(4) ?
C17 H17A . 0.9600 ?
C17 H17B . 0.9600 ?
C17 H17C . 0.9600 ?
C18 H18A . 0.9600 ?
C18 H18B . 0.9600 ?
C18 H18C . 0.9600 ?
C19 H19A . 0.9600 ?
C19 H19B . 0.9600 ?
C19 H19C . 0.9600 ?
C20 C22 . 1.519(4) ?
C20 C21 . 1.524(4) ?
C20 C23 . 1.533(4) ?
C21 H21A . 0.9600 ?
C21 H21B . 0.9600 ?
C21 H21C . 0.9600 ?
C22 H22A . 0.9600 ?
C22 H22B . 0.9600 ?
C22 H22C . 0.9600 ?
C23 H23A . 0.9600 ?
C23 H23B . 0.9600 ?
C23 H23C . 0.9600 ?
C24 C29 . 1.376(3) ?
C24 C25 . 1.394(3) ?
C25 C26 . 1.397(3) ?
C26 C27 . 1.388(4) ?
C27 C28 . 1.386(4) ?
C28 C29 . 1.381(4) ?
C1S C1S 17 1.294(4) ?
C1S C1S 18_545 1.294(4) ?
C1S H1S . 0.9300 ?

loop_
_geom_hbond_atom_site_label_D
_geom_hbond_atom_site_label_H
_geom_hbond_atom_site_label_A
_geom_hbond_distance_DH
_geom_hbond_distance_HA
_geom_hbond_distance_DA
_geom_hbond_angle_DHA
C7 H7B O5 0.97 2.35 3.141(3) 138
